data_4343742
loop_
_publ_author_name
'Brandle, C.D.'
'Steinfink, H.'

_publ_section_title
;
 The crystal structure of Eu4 Al2 O9
;
_journal_name_full 'Inorganic Chemistry'
_journal_page_first 1320
_journal_page_last 1324
_journal_volume 8
_journal_year 1969
_chemical_formula_sum 'Al2 Eu4 O9'
_chemical_name_systematic 'Eu4 Al2 O9'
_space_group_IT_number 14
_symmetry_space_group_name_Hall '-P 2ybc'
_symmetry_space_group_name_H-M 'P 1 21/c 1'
_cell_angle_alpha 90
_cell_angle_beta 108.5
_cell_angle_gamma 90
_cell_formula_units_Z 4
_cell_length_a 7.608
_cell_length_b 10.616
_cell_length_c 11.101
_cell_volume 850.257
_citation_journal_id_ASTM INOCAJ
_cod_data_source_file Brandle_INOCAJ_1969_1827.cif
_cod_data_source_block Al2Eu4O9
_cod_original_cell_volume 850.2568
_cod_database_code 4343742

loop_
_symmetry_equiv_pos_as_xyz
x,y,z
-x,y+1/2,-z+1/2
-x,-y,-z
x,-y-1/2,z-1/2

loop_
_atom_site_label
_atom_site_type_symbol
_atom_site_fract_x
_atom_site_fract_y
_atom_site_fract_z
_atom_site_occupancy
_atom_site_U_iso_or_equiv
O4 O-2 0.0739 0.2345 0.9803 1 0.0
Eu2 Eu+3 0.0252 0.089 0.8088 1 0.0
O7 O-2 0.6987 0.0297 0.1668 1 0.0
Al1 Al+3 0.2223 0.188 0.1299 1 0.0
Eu1 Eu+3 0.5242 0.1035 0.787 1 0.0
Al2 Al+3 0.6538 0.1855 0.1174 1 0.0
O6 O-2 0.6372 0.2292 0.9624 1 0.0
O9 O-2 0.5655 0.0063 0.3937 1 0.0
O8 O-2 0.0774 -0.0061 0.3915 1 0.0
O1 O-2 0.7866 0.2276 0.7481 1 0.0
O2 O-2 0.232 0.2291 0.7651 1 0.0
O3 O-2 0.2156 0.028 0.164 1 0.0
Eu4 Eu+3 0.8366 0.1226 0.4144 1 0.0
O5 O-2 0.4311 0.2403 0.1151 1 0.0
Eu3 Eu+3 0.3349 0.1251 0.431 1 0.0
